data_4021423
loop_
_publ_author_name
'Marc Sauer'
'Charles Yeung'
'Jonathan H. Chong'
'Brian O. Patrick'
'Mark J. MacLachlan'

_publ_section_title
;
 N-Salicylideneanilines: Tautomers for Formation of
 Hydrogen-Bonded Capsules, Clefts, and Chains
;
_journal_name_full 'Journal of Organic Chemistry'
_journal_page_first 775
_journal_page_last 788
_journal_paper_doi 10.1021/jo052277t
_journal_volume 71
_journal_year 2006
_chemical_formula_sum 'C39 H38 Cl3 N4 O6'
_chemical_formula_weight 765.08
_chemical_name_systematic
;
 ?
;
_space_group_IT_number 2
_symmetry_cell_setting triclinic
_symmetry_space_group_name_Hall '-P 1'
_symmetry_space_group_name_H-M 'P -1'
_atom_sites_solution_hydrogens geom
_atom_sites_solution_primary direct
_atom_sites_solution_secondary difmap
_audit_creation_method SHELXL-97
_cell_angle_alpha 84.358(5)
_cell_angle_beta 85.019(5)
_cell_angle_gamma 89.982(5)
_cell_formula_units_Z 2
_cell_length_a 9.055(5)
_cell_length_b 12.712(5)
_cell_length_c 16.439(5)
_cell_measurement_reflns_used 1568
_cell_measurement_temperature 173(2)
_cell_measurement_theta_max 21.2505
_cell_measurement_theta_min 2.3015
_cell_volume 1875.9(14)
_computing_structure_refinement 'SHELXL-97 (Sheldrick, 1997)'
_diffrn_ambient_temperature 293(2)
_diffrn_measured_fraction_theta_full 0.977
_diffrn_measured_fraction_theta_max 0.977
_diffrn_radiation_monochromator graphite
_diffrn_radiation_source 'fine-focus sealed tube'
_diffrn_radiation_type MoK\a
_diffrn_radiation_wavelength 0.71069
_diffrn_reflns_av_R_equivalents 0.0363
_diffrn_reflns_av_sigmaI/netI 0.0358
_diffrn_reflns_limit_h_max 10
_diffrn_reflns_limit_h_min -10
_diffrn_reflns_limit_k_max 15
_diffrn_reflns_limit_k_min -15
_diffrn_reflns_limit_l_max 19
_diffrn_reflns_limit_l_min -19
_diffrn_reflns_number 31159
_diffrn_reflns_theta_full 25.20
_diffrn_reflns_theta_max 25.20
_diffrn_reflns_theta_min 1.61
_exptl_absorpt_coefficient_mu 0.296
_exptl_absorpt_correction_T_max 0.985
_exptl_absorpt_correction_T_min 0.861
_exptl_absorpt_correction_type multi-scan
_exptl_crystal_colour orange
_exptl_crystal_density_diffrn 1.354
_exptl_crystal_density_method 'not measured'
_exptl_crystal_description chip
_exptl_crystal_F_000 798
_exptl_crystal_size_max 0.25
_exptl_crystal_size_mid 0.10
_exptl_crystal_size_min 0.05
_refine_diff_density_max 0.736
_refine_diff_density_min -0.515
_refine_diff_density_rms 0.048
_refine_ls_extinction_method none
_refine_ls_goodness_of_fit_ref 1.033
_refine_ls_hydrogen_treatment mixed
_refine_ls_matrix_type full
_refine_ls_number_parameters 640
_refine_ls_number_reflns 6598
_refine_ls_number_restraints 0
_refine_ls_restrained_S_all 1.033
_refine_ls_R_factor_all 0.0806
_refine_ls_R_factor_gt 0.0522
_refine_ls_shift/su_max 0.000
_refine_ls_shift/su_mean 0.000
_refine_ls_structure_factor_coef Fsqd
_refine_ls_weighting_details 'calc w=1/[\s^2^(Fo^2^)+(0.0602P)^2^+1.5285P] where P=(Fo^2^+2Fc^2^)/3'
_refine_ls_weighting_scheme calc
_refine_ls_wR_factor_gt 0.1257
_refine_ls_wR_factor_ref 0.1409
_reflns_number_gt 4679
_reflns_number_total 6598
_reflns_threshold_expression >2sigma(I)
_cod_data_source_file jo052277tsi20051102_044148.cif
_cod_database_code 4021423

loop_
_symmetry_equiv_pos_as_xyz
'x, y, z'
'-x, -y, -z'

loop_
_atom_site_label
_atom_site_type_symbol
_atom_site_fract_x
_atom_site_fract_y
_atom_site_fract_z
_atom_site_U_iso_or_equiv
_atom_site_adp_type
_atom_site_occupancy
_atom_site_symmetry_multiplicity
_atom_site_calc_flag
_atom_site_refinement_flags
C4 C 0.6563(3) 0.43040(19) 0.30084(15) 0.0281(6) Uani 1 1 d .
C8 C 0.6327(3) 0.02892(19) 0.12460(14) 0.0289(6) Uani 1 1 d .
C3 C 0.6599(3) 0.32327(19) 0.28722(15) 0.0288(6) Uani 1 1 d .
C13 C 0.5068(3) -0.03390(19) 0.10824(14) 0.0292(6) Uani 1 1 d .
C23 C 0.6604(3) 0.46732(19) 0.38698(16) 0.0298(6) Uani 1 1 d .
C7 C 0.6532(3) 0.1770(2) 0.19780(16) 0.0286(6) Uani 1 1 d .
C1 C 0.6245(3) 0.36703(19) 0.14278(15) 0.0292(6) Uani 1 1 d .
C17 C 0.3589(3) 0.0046(2) 0.09942(15) 0.0318(6) Uani 1 1 d .
C33 C 0.8632(3) 0.5952(2) 0.35145(16) 0.0322(6) Uani 1 1 d .
C5 C 0.6353(3) 0.5035(2) 0.23338(17) 0.0336(6) Uani 1 1 d .
C34 C 0.6065(3) 0.65324(19) 0.40044(15) 0.0302(6) Uani 1 1 d .
C29 C 0.9606(3) 0.5117(2) 0.37476(16) 0.0347(6) Uani 1 1 d .
C6 C 0.6206(3) 0.4737(2) 0.15568(17) 0.0353(6) Uani 1 1 d .
C24 C 0.9089(3) 0.4178(2) 0.42336(16) 0.0365(6) Uani 1 1 d .
C2 C 0.6448(2) 0.28975(19) 0.20860(15) 0.0267(5) Uani 1 1 d .
C19 C 0.1208(3) 0.3526(2) 0.11073(19) 0.0448(7) Uani 1 1 d .
C12 C 0.5331(3) -0.1446(2) 0.10190(15) 0.0344(6) Uani 1 1 d .
C10 C 0.7941(3) -0.1232(2) 0.12036(18) 0.0406(7) Uani 1 1 d .
C32 C 0.9159(3) 0.6826(2) 0.30140(18) 0.0427(7) Uani 1 1 d .
C16 C 0.2457(3) -0.0643(2) 0.08738(17) 0.0415(7) Uani 1 1 d .
C9 C 0.7709(3) -0.0153(2) 0.12995(17) 0.0365(6) Uani 1 1 d .
C15 C 0.2749(4) -0.1724(2) 0.08345(18) 0.0461(8) Uani 1 1 d .
C28 C 1.1163(3) 0.5236(2) 0.35062(19) 0.0461(8) Uani 1 1 d .
C35 C 0.5724(3) 0.8456(2) 0.39309(17) 0.0423(7) Uani 1 1 d .
C11 C 0.6776(3) -0.1861(2) 0.10773(17) 0.0410(7) Uani 1 1 d .
C14 C 0.4128(4) -0.2122(2) 0.09052(17) 0.0426(7) Uani 1 1 d .
C18 C 0.2045(3) 0.1680(2) 0.10627(18) 0.0427(7) Uani 1 1 d .
C25 C 1.0081(4) 0.3439(3) 0.4523(2) 0.0510(8) Uani 1 1 d .
C36 C 0.4714(4) 0.8507(3) 0.4708(2) 0.0480(8) Uani 1 1 d .
C27 C 1.2136(4) 0.4441(3) 0.3804(2) 0.0596(10) Uani 1 1 d .
C31 C 1.0692(4) 0.6914(3) 0.2755(2) 0.0552(9) Uani 1 1 d .
C26 C 1.1611(4) 0.3589(3) 0.4308(2) 0.0603(10) Uani 1 1 d .
C20 C 0.0152(4) 0.3498(4) 0.0434(3) 0.0622(10) Uani 1 1 d .
C30 C 1.1663(4) 0.6156(3) 0.2997(2) 0.0557(9) Uani 1 1 d .
C21 C 0.0411(4) 0.3349(3) 0.1965(2) 0.0552(9) Uani 1 1 d .
C39 C 0.1216(5) 0.0630(4) 0.3245(4) 0.1048(19) Uani 1 1 d .
C22 C 0.2115(4) 0.4547(3) 0.1013(3) 0.0585(9) Uani 1 1 d .
C37 C 0.6892(5) 0.9333(3) 0.3846(3) 0.0713(13) Uani 1 1 d .
C38 C 0.4914(6) 0.8451(4) 0.3161(2) 0.0691(12) Uani 1 1 d .
N2 N 0.3339(3) 0.11393(18) 0.09953(14) 0.0348(5) Uani 1 1 d .
N1 N 0.6169(2) 0.13985(15) 0.13207(12) 0.0289(5) Uani 1 1 d .
N3 N 0.7526(3) 0.39947(17) 0.43849(15) 0.0347(5) Uani 1 1 d .
N4 N 0.7099(2) 0.57851(16) 0.38072(13) 0.0301(5) Uani 1 1 d .
O3 O 0.23737(19) 0.27201(15) 0.10004(12) 0.0425(5) Uani 1 1 d .
O2 O 0.0811(2) 0.12920(18) 0.11761(19) 0.0780(8) Uani 1 1 d .
O1 O 0.6118(2) 0.34106(16) 0.06554(11) 0.0379(5) Uani 1 1 d .
O4 O 0.6768(2) 0.24572(14) 0.34900(12) 0.0412(5) Uani 1 1 d .
O5 O 0.4753(2) 0.63100(14) 0.41759(12) 0.0391(5) Uani 1 1 d .
O6 O 0.6674(2) 0.74915(13) 0.39934(11) 0.0381(5) Uani 1 1 d .
Cl1 Cl 0.29618(11) 0.12356(8) 0.32561(7) 0.0749(3) Uani 1 1 d .
Cl2 Cl -0.03337(17) 0.11926(12) 0.35139(12) 0.0731(6) Uani 0.579(2) 1 d P
Cl3 Cl 0.1176(2) -0.07880(12) 0.3578(2) 0.1048(10) Uani 0.579(2) 1 d P
Cl4 Cl 0.0785(4) 0.0510(3) 0.44405(15) 0.1147(14) Uani 0.421(2) 1 d P
Cl5 Cl 0.0923(4) -0.0048(5) 0.2802(3) 0.159(3) Uani 0.421(2) 1 d P
H11 H 0.692(3) -0.259(2) 0.1017(17) 0.043(8) Uiso 1 1 d .
H10 H 0.894(3) -0.152(2) 0.1216(16) 0.035(7) Uiso 1 1 d .
H16 H 0.149(3) -0.036(2) 0.0792(17) 0.042(8) Uiso 1 1 d .
H9 H 0.853(3) 0.029(2) 0.1360(16) 0.039(7) Uiso 1 1 d .
H15 H 0.195(4) -0.215(3) 0.074(2) 0.063(10) Uiso 1 1 d .
H32 H 0.850(3) 0.738(2) 0.2864(17) 0.042(8) Uiso 1 1 d .
H30 H 1.268(4) 0.624(2) 0.2822(19) 0.055(9) Uiso 1 1 d .
H27 H 1.315(4) 0.451(3) 0.363(2) 0.063(10) Uiso 1 1 d .
H26 H 1.229(4) 0.308(3) 0.451(2) 0.069(10) Uiso 1 1 d .
H14 H 0.433(3) -0.284(2) 0.0864(17) 0.039(7) Uiso 1 1 d .
H36B H 0.529(4) 0.837(3) 0.517(2) 0.067(11) Uiso 1 1 d .
H22A H 0.150(4) 0.513(3) 0.109(2) 0.059(10) Uiso 1 1 d .
H21A H 0.119(4) 0.330(3) 0.235(2) 0.068(10) Uiso 1 1 d .
H20C H 0.074(4) 0.359(3) -0.012(2) 0.065(10) Uiso 1 1 d .
H22C H 0.281(4) 0.454(2) 0.143(2) 0.057(10) Uiso 1 1 d .
H21B H -0.015(4) 0.269(3) 0.200(2) 0.071(11) Uiso 1 1 d .
H36A H 0.395(4) 0.796(3) 0.475(2) 0.072(11) Uiso 1 1 d .
H20A H -0.038(4) 0.279(3) 0.051(2) 0.069(11) Uiso 1 1 d .
H21C H -0.021(4) 0.397(3) 0.201(2) 0.068(10) Uiso 1 1 d .
H20B H -0.055(4) 0.406(3) 0.049(2) 0.068(11) Uiso 1 1 d .
H22B H 0.266(5) 0.463(3) 0.048(3) 0.087(14) Uiso 1 1 d .
H25 H 0.961(3) 0.280(3) 0.4889(19) 0.051(9) Uiso 1 1 d .
H36C H 0.426(4) 0.918(3) 0.469(2) 0.064(10) Uiso 1 1 d .
H7 H 0.686(3) 0.130(2) 0.2428(16) 0.033(7) Uiso 1 1 d .
H6 H 0.601(3) 0.526(2) 0.1093(18) 0.043(8) Uiso 1 1 d .
H5 H 0.631(3) 0.575(2) 0.2427(18) 0.047(8) Uiso 1 1 d .
H37C H 0.639(4) 0.996(3) 0.380(2) 0.073(11) Uiso 1 1 d .
H37A H 0.750(5) 0.928(3) 0.338(3) 0.095(14) Uiso 1 1 d .
H31 H 1.105(4) 0.751(3) 0.236(2) 0.075(11) Uiso 1 1 d .
H37B H 0.753(5) 0.919(4) 0.438(3) 0.107(17) Uiso 1 1 d .
H38C H 0.443(4) 0.910(3) 0.308(2) 0.083(12) Uiso 1 1 d .
H38A H 0.561(5) 0.831(4) 0.269(3) 0.112(16) Uiso 1 1 d .
H38B H 0.412(5) 0.793(3) 0.326(3) 0.089(15) Uiso 1 1 d .
H23 H 0.562(3) 0.4660(19) 0.4136(16) 0.030(7) Uiso 1 1 d .
H4 H 0.705(4) 0.276(3) 0.392(2) 0.062(10) Uiso 1 1 d .
H1 H 0.612(4) 0.273(3) 0.066(2) 0.059(10) Uiso 1 1 d .
H2 H 0.414(3) 0.152(2) 0.0965(18) 0.046(9) Uiso 1 1 d .
H3 H 0.723(3) 0.398(2) 0.486(2) 0.046(9) Uiso 1 1 d .

loop_
_atom_site_aniso_label
_atom_site_aniso_U_11
_atom_site_aniso_U_22
_atom_site_aniso_U_33
_atom_site_aniso_U_23
_atom_site_aniso_U_13
_atom_site_aniso_U_12
C4 0.0238(12) 0.0301(13) 0.0304(14) -0.0057(11) 0.0011(10) -0.0012(10)
C8 0.0365(14) 0.0275(13) 0.0229(13) -0.0036(10) -0.0014(10) -0.0038(11)
C3 0.0263(13) 0.0299(13) 0.0291(14) -0.0013(11) 0.0021(10) -0.0029(10)
C13 0.0378(14) 0.0314(14) 0.0181(12) -0.0047(10) 0.0016(10) -0.0050(11)
C23 0.0287(14) 0.0279(13) 0.0329(14) -0.0070(11) 0.0017(11) 0.0019(10)
C7 0.0267(13) 0.0293(13) 0.0293(14) -0.0021(12) -0.0001(11) -0.0040(10)
C1 0.0260(13) 0.0322(14) 0.0297(14) -0.0051(11) -0.0023(10) -0.0027(10)
C17 0.0380(15) 0.0336(14) 0.0239(13) -0.0069(11) 0.0019(11) -0.0078(11)
C33 0.0305(14) 0.0355(15) 0.0322(14) -0.0144(12) 0.0002(11) -0.0027(11)
C5 0.0352(15) 0.0267(14) 0.0398(16) -0.0059(12) -0.0061(12) 0.0013(11)
C34 0.0370(15) 0.0296(14) 0.0247(13) -0.0062(11) -0.0026(11) 0.0007(11)
C29 0.0313(14) 0.0425(16) 0.0341(15) -0.0212(13) -0.0052(11) 0.0002(12)
C6 0.0430(16) 0.0300(14) 0.0331(15) -0.0001(12) -0.0078(12) 0.0008(11)
C24 0.0426(16) 0.0411(16) 0.0294(14) -0.0171(12) -0.0088(12) 0.0070(12)
C2 0.0217(12) 0.0280(13) 0.0303(14) -0.0038(11) -0.0003(10) -0.0037(10)
C19 0.0329(15) 0.0467(17) 0.0555(19) -0.0067(15) -0.0067(13) 0.0097(13)
C12 0.0493(17) 0.0313(14) 0.0226(13) -0.0071(11) 0.0020(11) -0.0062(12)
C10 0.0417(17) 0.0365(16) 0.0432(17) -0.0054(13) 0.0009(13) 0.0062(13)
C32 0.0400(16) 0.0430(17) 0.0448(17) -0.0105(14) 0.0048(13) -0.0059(14)
C16 0.0396(17) 0.0480(18) 0.0378(16) -0.0110(13) 0.0001(13) -0.0110(14)
C9 0.0364(16) 0.0355(15) 0.0373(16) -0.0044(12) -0.0013(12) -0.0021(12)
C15 0.0522(19) 0.0475(18) 0.0400(17) -0.0140(14) -0.0005(14) -0.0239(15)
C28 0.0341(16) 0.0577(19) 0.0526(19) -0.0319(16) -0.0095(13) 0.0027(14)
C35 0.0579(18) 0.0279(14) 0.0381(16) -0.0015(12) 0.0108(13) 0.0080(13)
C11 0.0575(19) 0.0295(15) 0.0362(16) -0.0083(13) 0.0010(13) 0.0046(13)
C14 0.062(2) 0.0339(17) 0.0329(16) -0.0119(13) -0.0005(13) -0.0108(14)
C18 0.0317(16) 0.0460(17) 0.0499(18) -0.0082(14) 0.0030(13) -0.0040(13)
C25 0.063(2) 0.053(2) 0.0435(18) -0.0204(16) -0.0234(16) 0.0179(16)
C36 0.064(2) 0.0354(18) 0.0420(19) -0.0085(15) 0.0141(16) 0.0044(16)
C27 0.0350(19) 0.076(3) 0.077(3) -0.043(2) -0.0205(17) 0.0085(17)
C31 0.048(2) 0.057(2) 0.060(2) -0.0176(18) 0.0152(16) -0.0162(17)
C26 0.056(2) 0.068(2) 0.068(2) -0.038(2) -0.0363(19) 0.0278(19)
C20 0.049(2) 0.080(3) 0.061(3) -0.012(2) -0.0188(18) 0.015(2)
C30 0.0326(17) 0.067(2) 0.070(2) -0.0294(19) 0.0086(16) -0.0140(16)
C21 0.0424(19) 0.060(2) 0.064(2) -0.0146(18) -0.0007(17) 0.0083(17)
C39 0.052(2) 0.112(4) 0.132(5) 0.064(4) 0.010(3) 0.006(2)
C22 0.048(2) 0.044(2) 0.084(3) -0.0062(19) -0.007(2) 0.0074(16)
C37 0.082(3) 0.0294(18) 0.094(3) -0.0044(19) 0.039(3) -0.0005(18)
C38 0.102(3) 0.063(3) 0.042(2) 0.0007(19) -0.008(2) 0.034(3)
N2 0.0285(12) 0.0359(13) 0.0397(13) -0.0035(10) -0.0017(10) -0.0040(10)
N1 0.0294(11) 0.0280(11) 0.0293(12) -0.0048(9) -0.0001(9) -0.0051(9)
N3 0.0445(14) 0.0353(13) 0.0243(13) -0.0058(10) 0.0000(10) 0.0042(10)
N4 0.0295(11) 0.0281(11) 0.0331(12) -0.0084(9) 0.0013(9) -0.0003(9)
O3 0.0283(10) 0.0385(11) 0.0602(13) -0.0058(9) -0.0012(9) 0.0024(8)
O2 0.0316(12) 0.0544(14) 0.147(3) -0.0231(15) 0.0107(13) -0.0080(10)
O1 0.0532(12) 0.0316(11) 0.0300(10) -0.0048(8) -0.0083(8) -0.0044(9)
O4 0.0671(14) 0.0283(10) 0.0282(10) -0.0007(9) -0.0069(9) -0.0061(9)
O5 0.0330(11) 0.0358(10) 0.0486(12) -0.0104(9) 0.0032(8) 0.0016(8)
O6 0.0413(11) 0.0249(9) 0.0477(11) -0.0070(8) 0.0023(9) 0.0000(8)
Cl1 0.0655(6) 0.0780(7) 0.0826(7) -0.0164(5) -0.0054(5) 0.0100(5)
Cl2 0.0577(10) 0.0445(8) 0.1146(15) -0.0096(8) 0.0091(9) 0.0035(7)
Cl3 0.0678(11) 0.0341(8) 0.203(3) 0.0021(11) 0.0244(13) 0.0060(7)
Cl4 0.157(3) 0.134(3) 0.0511(15) -0.0233(15) 0.0188(16) -0.075(2)
Cl5 0.110(3) 0.269(7) 0.110(3) -0.115(4) 0.023(2) -0.075(3)

loop_
_atom_type_symbol
_atom_type_description
_atom_type_scat_dispersion_real
_atom_type_scat_dispersion_imag
_atom_type_scat_source
C C 0.0033 0.0016 'International Tables Vol C Tables 4.2.6.8 and 6.1.1.4'
H H 0.0000 0.0000 'International Tables Vol C Tables 4.2.6.8 and 6.1.1.4'
N N 0.0061 0.0033 'International Tables Vol C Tables 4.2.6.8 and 6.1.1.4'
O O 0.0106 0.0060 'International Tables Vol C Tables 4.2.6.8 and 6.1.1.4'
Cl Cl 0.1484 0.1585 'International Tables Vol C Tables 4.2.6.8 and 6.1.1.4'

loop_
_geom_angle_atom_site_label_1
_geom_angle_atom_site_label_2
_geom_angle_atom_site_label_3
_geom_angle
C5 C4 C3 117.1(2)
C5 C4 C23 120.4(2)
C3 C4 C23 122.3(2)
C9 C8 N1 118.5(2)
C9 C8 C13 121.1(2)
N1 C8 C13 120.4(2)
O4 C3 C4 121.8(2)
O4 C3 C2 116.4(2)
C4 C3 C2 121.8(2)
C17 C13 C12 117.9(2)
C17 C13 C8 125.7(2)
C12 C13 C8 116.5(2)
N3 C23 N4 111.2(2)
N3 C23 C4 112.2(2)
N4 C23 C4 110.1(2)
N3 C23 H23 107.9(15)
N4 C23 H23 105.7(15)
C4 C23 H23 109.5(15)
N1 C7 C2 122.1(2)
N1 C7 H7 120.4(15)
C2 C7 H7 117.4(15)
O1 C1 C6 118.0(2)
O1 C1 C2 121.9(2)
C6 C1 C2 120.1(2)
C16 C17 N2 121.1(3)
C16 C17 C13 120.4(3)
N2 C17 C13 118.5(2)
C32 C33 C29 120.4(2)
C32 C33 N4 124.0(2)
C29 C33 N4 115.5(2)
C6 C5 C4 122.7(3)
C6 C5 H5 120.2(18)
C4 C5 H5 117.1(18)
O5 C34 O6 125.8(2)
O5 C34 N4 122.2(2)
O6 C34 N4 112.1(2)
C33 C29 C24 122.0(2)
C33 C29 C28 119.1(3)
C24 C29 C28 118.9(3)
C5 C6 C1 119.7(3)
C5 C6 H6 121.6(16)
C1 C6 H6 118.6(16)
C25 C24 C29 120.4(3)
C25 C24 N3 120.7(3)
C29 C24 N3 118.9(2)
C1 C2 C3 118.6(2)
C1 C2 C7 122.1(2)
C3 C2 C7 119.2(2)
O3 C19 C21 110.2(2)
O3 C19 C22 102.0(2)
C21 C19 C22 110.4(3)
O3 C19 C20 109.4(3)
C21 C19 C20 112.5(3)
C22 C19 C20 111.9(3)
C11 C12 C14 120.3(3)
C11 C12 C13 120.1(2)
C14 C12 C13 119.5(3)
C11 C10 C9 119.9(3)
C11 C10 H10 120.8(16)
C9 C10 H10 119.3(16)
C33 C32 C31 119.7(3)
C33 C32 H32 119.8(17)
C31 C32 H32 120.4(17)
C17 C16 C15 120.1(3)
C17 C16 H16 119.0(17)
C15 C16 H16 120.9(17)
C8 C9 C10 121.0(3)
C8 C9 H9 119.1(16)
C10 C9 H9 119.8(16)
C14 C15 C16 121.6(3)
C14 C15 H15 122(2)
C16 C15 H15 117(2)
C27 C28 C30 123.0(3)
C27 C28 C29 118.4(3)
C30 C28 C29 118.5(3)
O6 C35 C36 110.7(2)
O6 C35 C38 108.0(2)
C36 C35 C38 114.1(3)
O6 C35 C37 101.2(3)
C36 C35 C37 110.5(3)
C38 C35 C37 111.6(3)
C10 C11 C12 121.4(3)
C10 C11 H11 120.6(17)
C12 C11 H11 118.0(17)
C15 C14 C12 120.4(3)
C15 C14 H14 121.7(16)
C12 C14 H14 117.8(16)
O2 C18 O3 126.0(3)
O2 C18 N2 125.9(3)
O3 C18 N2 108.1(2)
C24 C25 C26 119.9(3)
C24 C25 H25 115.3(17)
C26 C25 H25 124.9(17)
C35 C36 H36B 109(2)
C35 C36 H36A 110(2)
H36B C36 H36A 107(3)
C35 C36 H36C 109(2)
H36B C36 H36C 113(3)
H36A C36 H36C 109(3)
C26 C27 C28 120.9(3)
C26 C27 H27 121(2)
C28 C27 H27 118(2)
C30 C31 C32 121.4(3)
C30 C31 H31 119(2)
C32 C31 H31 119(2)
C27 C26 C25 121.3(3)
C27 C26 H26 119(2)
C25 C26 H26 119(2)
C19 C20 H20C 109.4(19)
C19 C20 H20A 108(2)
H20C C20 H20A 110(3)
C19 C20 H20B 108(2)
H20C C20 H20B 111(3)
H20A C20 H20B 110(3)
C31 C30 C28 120.7(3)
C31 C30 H30 119.5(19)
C28 C30 H30 119.7(19)
C19 C21 H21A 106(2)
C19 C21 H21B 108(2)
H21A C21 H21B 111(3)
C19 C21 H21C 104(2)
H21A C21 H21C 113(3)
H21B C21 H21C 114(3)
Cl5 C39 Cl2 106.9(4)
Cl5 C39 Cl1 125.6(4)
Cl2 C39 Cl1 123.2(4)
Cl5 C39 Cl3 56.6(4)
Cl2 C39 Cl3 111.8(2)
Cl1 C39 Cl3 114.2(2)
Cl5 C39 Cl4 124.8(4)
Cl2 C39 Cl4 68.1(3)
Cl1 C39 Cl4 94.6(3)
Cl3 C39 Cl4 74.1(2)
C19 C22 H22A 111(2)
C19 C22 H22C 110.8(19)
H22A C22 H22C 106(3)
C19 C22 H22B 110(2)
H22A C22 H22B 111(3)
H22C C22 H22B 109(3)
C35 C37 H37C 106(2)
C35 C37 H37A 109(3)
H37C C37 H37A 109(4)
C35 C37 H37B 106(2)
H37C C37 H37B 117(3)
H37A C37 H37B 109(4)
C35 C38 H38C 108(2)
C35 C38 H38A 110(3)
H38C C38 H38A 113(4)
C35 C38 H38B 109(2)
H38C C38 H38B 104(3)
H38A C38 H38B 112(4)
C18 N2 C17 130.1(2)
C18 N2 H2 115(2)
C17 N2 H2 115(2)
C7 N1 C8 119.1(2)
C24 N3 C23 115.4(2)
C24 N3 H3 113(2)
C23 N3 H3 111(2)
C34 N4 C33 127.9(2)
C34 N4 C23 117.8(2)
C33 N4 C23 114.3(2)
C18 O3 C19 121.7(2)
C1 O1 H1 109(2)
C3 O4 H4 108(2)
C34 O6 C35 120.1(2)
C39 Cl2 Cl4 63.9(2)
C39 Cl2 Cl5 30.7(2)
Cl4 Cl2 Cl5 81.98(18)
Cl5 Cl3 C39 41.5(2)
Cl5 Cl3 Cl4 93.9(2)
C39 Cl3 Cl4 55.6(2)
C39 Cl4 Cl2 47.95(15)
C39 Cl4 Cl3 50.36(19)
Cl2 Cl4 Cl3 82.90(12)
C39 Cl5 Cl3 82.0(3)
C39 Cl5 Cl2 42.5(3)
Cl3 Cl5 Cl2 94.25(18)

loop_
_geom_bond_atom_site_label_1
_geom_bond_atom_site_label_2
_geom_bond_distance
C4 C5 1.401(4)
C4 C3 1.402(3)
C4 C23 1.538(4)
C8 C9 1.378(4)
C8 N1 1.433(3)
C8 C13 1.451(3)
C3 O4 1.363(3)
C3 C2 1.418(3)
C13 C17 1.440(4)
C13 C12 1.440(4)
C23 N3 1.462(3)
C23 N4 1.474(3)
C23 H23 0.96(3)
C7 N1 1.288(3)
C7 C2 1.463(3)
C7 H7 0.97(3)
C1 O1 1.357(3)
C1 C6 1.393(4)
C1 C2 1.412(3)
C17 C16 1.388(4)
C17 N2 1.408(3)
C33 C32 1.375(4)
C33 C29 1.424(4)
C33 N4 1.438(3)
C5 C6 1.385(4)
C5 H5 0.93(3)
C34 O5 1.223(3)
C34 O6 1.336(3)
C34 N4 1.375(3)
C29 C24 1.425(4)
C29 C28 1.435(4)
C6 H6 0.99(3)
C24 C25 1.380(4)
C24 N3 1.430(4)
C19 O3 1.482(3)
C19 C21 1.523(5)
C19 C22 1.525(5)
C19 C20 1.528(4)
C12 C11 1.418(4)
C12 C14 1.424(4)
C10 C11 1.365(4)
C10 C9 1.410(4)
C10 H10 0.98(3)
C32 C31 1.417(4)
C32 H32 0.95(3)
C16 C15 1.406(4)
C16 H16 0.96(3)
C9 H9 0.96(3)
C15 C14 1.357(5)
C15 H15 0.94(3)
C28 C27 1.419(5)
C28 C30 1.419(5)
C35 O6 1.497(3)
C35 C36 1.512(4)
C35 C38 1.518(5)
C35 C37 1.525(5)
C11 H11 0.95(3)
C14 H14 0.94(3)
C18 O2 1.213(3)
C18 O3 1.347(3)
C18 N2 1.360(4)
C25 C26 1.408(5)
C25 H25 1.03(3)
C36 H36B 0.96(4)
C36 H36A 0.98(4)
C36 H36C 0.94(4)
C27 C26 1.356(5)
C27 H27 0.93(3)
C31 C30 1.358(5)
C31 H31 0.98(4)
C26 H26 0.95(4)
C20 H20C 1.01(4)
C20 H20A 1.01(4)
C20 H20B 0.96(4)
C30 H30 0.94(3)
C21 H21A 0.98(4)
C21 H21B 0.98(4)
C21 H21C 0.97(4)
C39 Cl5 1.225(7)
C39 Cl2 1.622(5)
C39 Cl1 1.761(5)
C39 Cl3 1.831(5)
C39 Cl4 1.962(6)
C22 H22A 0.94(3)
C22 H22C 0.98(3)
C22 H22B 0.96(4)
C37 H37C 0.91(4)
C37 H37A 0.91(5)
C37 H37B 1.09(5)
C38 H38C 0.94(4)
C38 H38A 0.98(5)
C38 H38B 0.97(4)
N2 H2 0.87(3)
N3 H3 0.81(3)
O1 H1 0.87(3)
O4 H4 0.89(4)
Cl2 Cl4 2.027(4)
Cl2 Cl5 2.299(5)
Cl3 Cl5 1.543(6)
Cl3 Cl4 2.286(4)

loop_
_geom_torsion_atom_site_label_1
_geom_torsion_atom_site_label_2
_geom_torsion_atom_site_label_3
_geom_torsion_atom_site_label_4
_geom_torsion
C5 C4 C3 O4 -178.7(2)
C23 C4 C3 O4 -4.3(4)
C5 C4 C3 C2 0.8(3)
C23 C4 C3 C2 175.2(2)
C9 C8 C13 C17 -178.4(2)
N1 C8 C13 C17 -1.1(4)
C9 C8 C13 C12 2.8(3)
N1 C8 C13 C12 -179.9(2)
C5 C4 C23 N3 -151.0(2)
C3 C4 C23 N3 34.8(3)
C5 C4 C23 N4 -26.5(3)
C3 C4 C23 N4 159.3(2)
C12 C13 C17 C16 1.7(4)
C8 C13 C17 C16 -177.1(2)
C12 C13 C17 N2 -175.5(2)
C8 C13 C17 N2 5.7(4)
C3 C4 C5 C6 -1.0(4)
C23 C4 C5 C6 -175.5(2)
C32 C33 C29 C24 -177.0(2)
N4 C33 C29 C24 0.4(3)
C32 C33 C29 C28 4.8(4)
N4 C33 C29 C28 -177.8(2)
C4 C5 C6 C1 0.9(4)
O1 C1 C6 C5 -179.1(2)
C2 C1 C6 C5 -0.6(4)
C33 C29 C24 C25 -172.9(2)
C28 C29 C24 C25 5.3(4)
C33 C29 C24 N3 9.9(4)
C28 C29 C24 N3 -171.9(2)
O1 C1 C2 C3 178.9(2)
C6 C1 C2 C3 0.4(3)
O1 C1 C2 C7 -0.1(4)
C6 C1 C2 C7 -178.5(2)
O4 C3 C2 C1 179.0(2)
C4 C3 C2 C1 -0.5(3)
O4 C3 C2 C7 -2.1(3)
C4 C3 C2 C7 178.5(2)
N1 C7 C2 C1 -12.5(4)
N1 C7 C2 C3 168.6(2)
C17 C13 C12 C11 178.2(2)
C8 C13 C12 C11 -2.9(3)
C17 C13 C12 C14 -2.4(3)
C8 C13 C12 C14 176.5(2)
C29 C33 C32 C31 -2.5(4)
N4 C33 C32 C31 -179.7(3)
N2 C17 C16 C15 176.9(2)
C13 C17 C16 C15 -0.2(4)
N1 C8 C9 C10 -177.9(2)
C13 C8 C9 C10 -0.5(4)
C11 C10 C9 C8 -1.7(4)
C17 C16 C15 C14 -0.5(4)
C33 C29 C28 C27 174.5(3)
C24 C29 C28 C27 -3.8(4)
C33 C29 C28 C30 -4.0(4)
C24 C29 C28 C30 177.7(3)
C9 C10 C11 C12 1.6(4)
C14 C12 C11 C10 -178.6(3)
C13 C12 C11 C10 0.8(4)
C16 C15 C14 C12 -0.3(4)
C11 C12 C14 C15 -178.8(3)
C13 C12 C14 C15 1.8(4)
C29 C24 C25 C26 -2.8(4)
N3 C24 C25 C26 174.4(3)
C30 C28 C27 C26 178.1(3)
C29 C28 C27 C26 -0.3(4)
C33 C32 C31 C30 -0.7(5)
C28 C27 C26 C25 3.0(5)
C24 C25 C26 C27 -1.4(5)
C32 C31 C30 C28 1.4(5)
C27 C28 C30 C31 -177.4(3)
C29 C28 C30 C31 1.0(4)
O2 C18 N2 C17 3.6(5)
O3 C18 N2 C17 -177.7(2)
C16 C17 N2 C18 15.4(4)
C13 C17 N2 C18 -167.4(3)
C2 C7 N1 C8 177.9(2)
C9 C8 N1 C7 -58.3(3)
C13 C8 N1 C7 124.3(2)
C25 C24 N3 C23 -163.7(2)
C29 C24 N3 C23 13.5(3)
N4 C23 N3 C24 -44.9(3)
C4 C23 N3 C24 79.0(3)
O5 C34 N4 C33 173.1(2)
O6 C34 N4 C33 -7.7(3)
O5 C34 N4 C23 -4.7(4)
O6 C34 N4 C23 174.5(2)
C32 C33 N4 C34 -33.7(4)
C29 C33 N4 C34 148.9(2)
C32 C33 N4 C23 144.1(3)
C29 C33 N4 C23 -33.2(3)
N3 C23 N4 C34 -126.3(2)
C4 C23 N4 C34 108.7(2)
N3 C23 N4 C33 55.7(3)
C4 C23 N4 C33 -69.4(3)
O2 C18 O3 C19 3.0(5)
N2 C18 O3 C19 -175.6(2)
C21 C19 O3 C18 60.9(3)
C22 C19 O3 C18 178.1(3)
C20 C19 O3 C18 -63.3(4)
O5 C34 O6 C35 -19.8(4)
N4 C34 O6 C35 161.0(2)
C36 C35 O6 C34 68.8(3)
C38 C35 O6 C34 -56.7(3)
C37 C35 O6 C34 -174.1(3)
Cl5 C39 Cl2 Cl4 121.4(4)
Cl1 C39 Cl2 Cl4 -80.9(4)
Cl3 C39 Cl2 Cl4 61.3(3)
Cl1 C39 Cl2 Cl5 157.7(7)
Cl3 C39 Cl2 Cl5 -60.1(4)
Cl4 C39 Cl2 Cl5 -121.4(4)
Cl2 C39 Cl3 Cl5 96.3(4)
Cl1 C39 Cl3 Cl5 -117.9(5)
Cl4 C39 Cl3 Cl5 154.2(4)
Cl5 C39 Cl3 Cl4 -154.2(4)
Cl2 C39 Cl3 Cl4 -57.9(3)
Cl1 C39 Cl3 Cl4 87.9(4)
Cl5 C39 Cl4 Cl2 -95.8(5)
Cl1 C39 Cl4 Cl2 124.1(3)
Cl3 C39 Cl4 Cl2 -122.1(3)
Cl5 C39 Cl4 Cl3 26.2(4)
Cl2 C39 Cl4 Cl3 122.1(3)
Cl1 C39 Cl4 Cl3 -113.9(2)
Cl5 Cl2 Cl4 C39 26.1(2)
C39 Cl2 Cl4 Cl3 -41.1(2)
Cl5 Cl2 Cl4 Cl3 -15.05(13)
Cl5 Cl3 Cl4 C39 -16.8(2)
Cl5 Cl3 Cl4 Cl2 22.57(18)
C39 Cl3 Cl4 Cl2 39.35(19)
Cl2 C39 Cl5 Cl3 -105.4(3)
Cl1 C39 Cl5 Cl3 97.6(4)
Cl4 C39 Cl5 Cl3 -30.6(4)
Cl1 C39 Cl5 Cl2 -157.0(6)
Cl3 C39 Cl5 Cl2 105.4(3)
Cl4 C39 Cl5 Cl2 74.7(4)
Cl4 Cl3 Cl5 C39 21.1(3)
C39 Cl3 Cl5 Cl2 -40.8(2)
Cl4 Cl3 Cl5 Cl2 -19.68(15)
Cl4 Cl2 Cl5 C39 -50.7(4)
C39 Cl2 Cl5 Cl3 73.2(4)
Cl4 Cl2 Cl5 Cl3 22.50(18)
